data_4336294
loop_
_publ_author_name
'Axel Schulz'
'Alexander Villinger'
'Andrea Westenkirchner'

_publ_contact_author_address
;
Universit\"at Rostock
Institut f\"ur Chemie
Abteilung f\"ur Anorganische Chemie
Albert-Einstein-Strasse 3a 
18059 Rostock
Bundesrepublik Deutschland
;
_publ_contact_author_email
;
axel.schulz@uni-rostock.de, alexander.villinger@uni-rostock.de'
;
_publ_contact_author_fax '+49 (0)381/498-6382'
_publ_contact_author_name 'Axel Schulz'
_publ_contact_author_phone '+49 (0)381/498-6400'
_publ_section_title
;
 Synthesis of 1,3-Dichloro-cyclo-1,3-diphosphadiazanes from Silylated
 Amino(dichloro)phosphanes
;
_journal_name_full 'Inorganic Chemistry'
_journal_page_first 11457
_journal_page_last 11468
_journal_paper_doi 10.1021/ic4017728
_journal_volume 52
_journal_year 2013
_chemical_formula_moiety 'C24 H34 Cl2 N2 P2'
_chemical_formula_sum 'C24 H34 Cl2 N2 P2'
_chemical_formula_weight 483.37
_chemical_name_systematic
;
1,3-dichloro-2,4-bis(2,6-disopropylphenyl)-cyclo-1,3-diphospha-2,4-diazane
;
_space_group_IT_number 4
_symmetry_cell_setting monoclinic
_symmetry_Int_Tables_number 4
_symmetry_space_group_name_Hall 'P 2yb'
_symmetry_space_group_name_H-M 'P 1 21 1'
_atom_sites_solution_hydrogens geom
_atom_sites_solution_primary direct
_atom_sites_solution_secondary difmap
_audit_author_name 'Villinger, A.'
_audit_creation_method SHELXL-97
_cell_angle_alpha 90.00
_cell_angle_beta 103.603(2)
_cell_angle_gamma 90.00
_cell_formula_units_Z 4
_cell_length_a 9.7403(3)
_cell_length_b 17.4140(6)
_cell_length_c 15.9047(5)
_cell_measurement_reflns_used 9891
_cell_measurement_temperature 173(2)
_cell_measurement_theta_max 58.118
_cell_measurement_theta_min 5.059
_cell_volume 2622.04(15)
_computing_cell_refinement 'Bruker Apex V7.51A'
_computing_data_collection 'Bruker Apex V7.51A'
_computing_data_reduction 'Bruker SAINT'
_computing_molecular_graphics 'ORTEP-3v2.01 (Farrugia, 1997)'
_computing_publication_material SHELXL-97
_computing_structure_refinement 'SHELXL-97 (Sheldrick, 1997)'
_computing_structure_solution 'SHELXS-97 (Sheldrick, 1997)'
_diffrn_ambient_temperature 173(2)
_diffrn_measured_fraction_theta_full 0.994
_diffrn_measured_fraction_theta_max 0.994
_diffrn_measurement_device_type 'Bruker-Nonius Apex X8-CCD-diffractometer'
_diffrn_measurement_method 'phi and omega scans'
_diffrn_radiation_monochromator graphite
_diffrn_radiation_source 'sealed tube'
_diffrn_radiation_type MoK\a
_diffrn_radiation_wavelength 0.71073
_diffrn_reflns_av_R_equivalents 0.0289
_diffrn_reflns_av_sigmaI/netI 0.0498
_diffrn_reflns_limit_h_max 13
_diffrn_reflns_limit_h_min -13
_diffrn_reflns_limit_k_max 20
_diffrn_reflns_limit_k_min -24
_diffrn_reflns_limit_l_max 22
_diffrn_reflns_limit_l_min -18
_diffrn_reflns_number 35461
_diffrn_reflns_theta_full 30.00
_diffrn_reflns_theta_max 30.00
_diffrn_reflns_theta_min 2.77
_exptl_absorpt_coefficient_mu 0.383
_exptl_absorpt_correction_T_max 0.9412
_exptl_absorpt_correction_T_min 0.8404
_exptl_absorpt_correction_type multi-scan
_exptl_absorpt_process_details '(SADABS; Sheldrick, 2004)'
_exptl_crystal_colour colourless
_exptl_crystal_density_diffrn 1.224
_exptl_crystal_description block
_exptl_crystal_F_000 1024
_exptl_crystal_size_max 0.47
_exptl_crystal_size_mid 0.24
_exptl_crystal_size_min 0.16
_refine_diff_density_max 0.368
_refine_diff_density_min -0.240
_refine_diff_density_rms 0.057
_refine_ls_abs_structure_details 'Flack H D (1983), Acta Cryst. A39, 876-881'
_refine_ls_abs_structure_Flack 0.50(5)
_refine_ls_extinction_method none
_refine_ls_goodness_of_fit_ref 1.048
_refine_ls_hydrogen_treatment constr
_refine_ls_matrix_type full
_refine_ls_number_parameters 558
_refine_ls_number_reflns 13525
_refine_ls_number_restraints 1
_refine_ls_restrained_S_all 1.048
_refine_ls_R_factor_all 0.0658
_refine_ls_R_factor_gt 0.0483
_refine_ls_shift/su_max 0.001
_refine_ls_shift/su_mean 0.000
_refine_ls_structure_factor_coef Fsqd
_refine_ls_weighting_details 'calc w=1/[\s^2^(Fo^2^)+(0.0450P)^2^+0.4332P] where P=(Fo^2^+2Fc^2^)/3'
_refine_ls_weighting_scheme calc
_refine_ls_wR_factor_gt 0.0960
_refine_ls_wR_factor_ref 0.1043
_reflns_number_gt 11191
_reflns_number_total 13525
_reflns_threshold_expression >2\s(I)
_cod_data_source_file ic4017728_si_001_14.cif
_cod_data_source_block is_aw120_(dippnpcl)2
_cod_original_sg_symbol_H-M 'P 21'
_cod_database_code 4336294

loop_
_symmetry_equiv_pos_as_xyz
'x, y, z'
'-x, y+1/2, -z'

loop_
_atom_site_label
_atom_site_type_symbol
_atom_site_fract_x
_atom_site_fract_y
_atom_site_fract_z
_atom_site_U_iso_or_equiv
_atom_site_adp_type
_atom_site_occupancy
_atom_site_symmetry_multiplicity
_atom_site_calc_flag
_atom_site_refinement_flags
P1 P 0.55180(6) 0.33114(4) 0.79389(4) 0.02540(14) Uani 1 1 d .
P2 P 0.36239(6) 0.42974(4) 0.72426(4) 0.02502(14) Uani 1 1 d .
N1 N 0.39464(18) 0.33366(13) 0.71876(13) 0.0228(4) Uani 1 1 d .
N2 N 0.50295(19) 0.42283(13) 0.81112(13) 0.0248(4) Uani 1 1 d .
Cl1 Cl 0.50616(8) 0.26489(4) 0.89378(5) 0.03863(17) Uani 1 1 d .
Cl2 Cl 0.18828(7) 0.43849(4) 0.78026(5) 0.04029(18) Uani 1 1 d .
C1 C 0.3434(2) 0.28174(15) 0.64833(15) 0.0210(5) Uani 1 1 d .
C2 C 0.4042(2) 0.28270(15) 0.57586(16) 0.0242(5) Uani 1 1 d .
C3 C 0.3506(3) 0.23214(17) 0.50859(17) 0.0324(6) Uani 1 1 d .
H3 H 0.3899 0.2314 0.4593 0.039 Uiso 1 1 calc R
C4 C 0.2416(3) 0.18330(18) 0.51227(19) 0.0363(7) Uani 1 1 d .
H4 H 0.2055 0.1497 0.4652 0.044 Uiso 1 1 calc R
C5 C 0.1837(3) 0.18241(17) 0.58349(18) 0.0314(6) Uani 1 1 d .
H5 H 0.1088 0.1479 0.5850 0.038 Uiso 1 1 calc R
C6 C 0.2336(2) 0.23146(15) 0.65328(16) 0.0230(5) Uani 1 1 d .
C7 C 0.5205(2) 0.33856(18) 0.56831(17) 0.0301(6) Uani 1 1 d .
H7 H 0.5489 0.3665 0.6246 0.036 Uiso 1 1 calc R
C8 C 0.4700(3) 0.3978(2) 0.4991(3) 0.0579(10) Uani 1 1 d .
H8A H 0.4455 0.3726 0.4424 0.087 Uiso 1 1 calc R
H8B H 0.5451 0.4355 0.5001 0.087 Uiso 1 1 calc R
H8C H 0.3865 0.4238 0.5097 0.087 Uiso 1 1 calc R
C9 C 0.6518(3) 0.2978(2) 0.5540(3) 0.0640(11) Uani 1 1 d .
H9A H 0.6825 0.2590 0.5991 0.096 Uiso 1 1 calc R
H9B H 0.7276 0.3354 0.5565 0.096 Uiso 1 1 calc R
H9C H 0.6296 0.2729 0.4971 0.096 Uiso 1 1 calc R
C10 C 0.1677(3) 0.22815(16) 0.73069(18) 0.0282(6) Uani 1 1 d .
H10 H 0.2169 0.2671 0.7736 0.034 Uiso 1 1 calc R
C11 C 0.0109(3) 0.2489(2) 0.7064(2) 0.0442(8) Uani 1 1 d .
H11A H -0.0399 0.2123 0.6633 0.066 Uiso 1 1 calc R
H11B H -0.0007 0.3009 0.6822 0.066 Uiso 1 1 calc R
H11C H -0.0274 0.2468 0.7581 0.066 Uiso 1 1 calc R
C12 C 0.1906(4) 0.14965(18) 0.7744(2) 0.0481(8) Uani 1 1 d .
H12A H 0.1493 0.1494 0.8249 0.072 Uiso 1 1 calc R
H12B H 0.2921 0.1391 0.7928 0.072 Uiso 1 1 calc R
H12C H 0.1451 0.1100 0.7334 0.072 Uiso 1 1 calc R
C13 C 0.5864(3) 0.48424(16) 0.85780(18) 0.0327(6) Uani 1 1 d .
C14 C 0.5823(3) 0.49606(17) 0.9442(2) 0.0406(7) Uani 1 1 d .
C15 C 0.6661(4) 0.5552(2) 0.9882(2) 0.0608(10) Uani 1 1 d .
H15 H 0.6658 0.5652 1.0468 0.073 Uiso 1 1 calc R
C16 C 0.7488(5) 0.5992(2) 0.9483(3) 0.0771(13) Uani 1 1 d .
H16 H 0.8054 0.6388 0.9801 0.093 Uiso 1 1 calc R
C17 C 0.7517(4) 0.5872(2) 0.8630(3) 0.0660(11) Uani 1 1 d .
H17 H 0.8100 0.6184 0.8368 0.079 Uiso 1 1 calc R
C18 C 0.6695(3) 0.52964(18) 0.8150(2) 0.0445(8) Uani 1 1 d .
C19 C 0.4947(3) 0.44789(18) 0.99036(18) 0.0378(7) Uani 1 1 d .
H19 H 0.4427 0.4093 0.9481 0.045 Uiso 1 1 calc R
C20 C 0.3859(4) 0.4952(2) 1.0216(2) 0.0667(11) Uani 1 1 d .
H20A H 0.3342 0.4621 1.0533 0.100 Uiso 1 1 calc R
H20B H 0.3197 0.5180 0.9718 0.100 Uiso 1 1 calc R
H20C H 0.4335 0.5361 1.0599 0.100 Uiso 1 1 calc R
C21 C 0.5880(3) 0.4039(2) 1.0656(2) 0.0520(9) Uani 1 1 d .
H21A H 0.6584 0.3740 1.0445 0.078 Uiso 1 1 calc R
H21B H 0.5293 0.3691 1.0907 0.078 Uiso 1 1 calc R
H21C H 0.6361 0.4403 1.1098 0.078 Uiso 1 1 calc R
C22 C 0.6736(3) 0.5197(2) 0.7221(2) 0.0489(8) Uani 1 1 d .
H22 H 0.6069 0.4771 0.6984 0.059 Uiso 1 1 calc R
C23 C 0.6211(4) 0.5915(3) 0.6680(3) 0.0756(13) Uani 1 1 d .
H23A H 0.6858 0.6344 0.6880 0.113 Uiso 1 1 calc R
H23B H 0.5264 0.6050 0.6745 0.113 Uiso 1 1 calc R
H23C H 0.6175 0.5811 0.6070 0.113 Uiso 1 1 calc R
C24 C 0.8197(4) 0.4951(3) 0.7120(3) 0.0843(14) Uani 1 1 d .
H24A H 0.8149 0.4832 0.6512 0.126 Uiso 1 1 calc R
H24B H 0.8505 0.4495 0.7475 0.126 Uiso 1 1 calc R
H24C H 0.8872 0.5370 0.7310 0.126 Uiso 1 1 calc R
P3 P 0.16325(6) 0.34351(4) 0.27409(4) 0.02662(15) Uani 1 1 d .
P4 P -0.03060(6) 0.44032(4) 0.20606(4) 0.02656(15) Uani 1 1 d .
N3 N 0.02586(19) 0.35082(13) 0.18557(13) 0.0258(4) Uani 1 1 d .
N4 N 0.12239(18) 0.43745(13) 0.28456(13) 0.0223(4) Uani 1 1 d .
Cl3 Cl 0.34189(6) 0.34369(5) 0.22169(5) 0.04445(19) Uani 1 1 d .
Cl4 Cl 0.02055(8) 0.51423(4) 0.11387(5) 0.04058(17) Uani 1 1 d .
C25 C -0.0438(2) 0.28894(16) 0.13171(17) 0.0299(6) Uani 1 1 d .
C26 C -0.0256(3) 0.28305(17) 0.04679(18) 0.0330(6) Uani 1 1 d .
C27 C -0.0886(3) 0.2218(2) -0.0038(2) 0.0509(8) Uani 1 1 d .
H27 H -0.0784 0.2172 -0.0616 0.061 Uiso 1 1 calc R
C28 C -0.1654(4) 0.1680(2) 0.0284(3) 0.0690(11) Uani 1 1 d .
H28 H -0.2059 0.1258 -0.0066 0.083 Uiso 1 1 calc R
C29 C -0.1843(4) 0.1747(2) 0.1115(2) 0.0590(10) Uani 1 1 d .
H29 H -0.2392 0.1374 0.1323 0.071 Uiso 1 1 calc R
C30 C -0.1242(3) 0.23562(18) 0.16614(19) 0.0378(7) Uani 1 1 d .
C31 C 0.0571(3) 0.34133(18) 0.00777(17) 0.0336(6) Uani 1 1 d .
H31 H 0.1007 0.3785 0.0543 0.040 Uiso 1 1 calc R
C32 C -0.0430(3) 0.3866(2) -0.0645(2) 0.0482(8) Uani 1 1 d .
H32A H -0.0814 0.3522 -0.1131 0.072 Uiso 1 1 calc R
H32B H 0.0092 0.4284 -0.0841 0.072 Uiso 1 1 calc R
H32C H -0.1206 0.4081 -0.0423 0.072 Uiso 1 1 calc R
C33 C 0.1764(3) 0.30437(19) -0.0258(2) 0.0441(7) Uani 1 1 d .
H33A H 0.2406 0.2773 0.0217 0.066 Uiso 1 1 calc R
H33B H 0.2286 0.3443 -0.0486 0.066 Uiso 1 1 calc R
H33C H 0.1364 0.2678 -0.0719 0.066 Uiso 1 1 calc R
C34 C -0.1494(3) 0.24173(19) 0.2561(2) 0.0433(7) Uani 1 1 d .
H34 H -0.1003 0.2891 0.2834 0.052 Uiso 1 1 calc R
C35 C -0.3044(4) 0.2501(4) 0.2551(3) 0.108(2) Uani 1 1 d .
H35A H -0.3544 0.2027 0.2331 0.163 Uiso 1 1 calc R
H35B H -0.3445 0.2931 0.2176 0.163 Uiso 1 1 calc R
H35C H -0.3148 0.2598 0.3140 0.163 Uiso 1 1 calc R
C36 C -0.0884(5) 0.1746(3) 0.3127(3) 0.0742(12) Uani 1 1 d .
H36A H -0.1375 0.1274 0.2891 0.111 Uiso 1 1 calc R
H36B H -0.1006 0.1830 0.3715 0.111 Uiso 1 1 calc R
H36C H 0.0124 0.1697 0.3143 0.111 Uiso 1 1 calc R
C37 C 0.1663(2) 0.48835(15) 0.35693(16) 0.0235(5) Uani 1 1 d .
C38 C 0.2746(2) 0.54144(15) 0.35604(17) 0.0269(6) Uani 1 1 d .
C39 C 0.3168(3) 0.58863(17) 0.4275(2) 0.0355(7) Uani 1 1 d .
H39 H 0.3917 0.6240 0.4293 0.043 Uiso 1 1 calc R
C40 C 0.2535(3) 0.58590(19) 0.4960(2) 0.0405(7) Uani 1 1 d .
H40 H 0.2834 0.6198 0.5437 0.049 Uiso 1 1 calc R
C41 C 0.1460(3) 0.53388(18) 0.49574(18) 0.0354(7) Uani 1 1 d .
H41 H 0.1030 0.5323 0.5435 0.043 Uiso 1 1 calc R
C42 C 0.1000(2) 0.48387(16) 0.42661(16) 0.0262(6) Uani 1 1 d .
C43 C 0.3443(3) 0.54841(17) 0.28027(18) 0.0306(6) Uani 1 1 d .
H43 H 0.2987 0.5105 0.2351 0.037 Uiso 1 1 calc R
C44 C 0.5017(3) 0.5296(2) 0.3076(2) 0.0510(9) Uani 1 1 d .
H44A H 0.5497 0.5681 0.3493 0.076 Uiso 1 1 calc R
H44B H 0.5420 0.5301 0.2567 0.076 Uiso 1 1 calc R
H44C H 0.5144 0.4787 0.3345 0.076 Uiso 1 1 calc R
C45 C 0.3220(4) 0.6287(2) 0.2403(2) 0.0528(9) Uani 1 1 d .
H45A H 0.2207 0.6403 0.2239 0.079 Uiso 1 1 calc R
H45B H 0.3609 0.6307 0.1889 0.079 Uiso 1 1 calc R
H45C H 0.3701 0.6667 0.2826 0.079 Uiso 1 1 calc R
C46 C -0.0149(2) 0.42639(18) 0.42956(17) 0.0320(6) Uani 1 1 d .
H46 H -0.0288 0.3944 0.3760 0.038 Uiso 1 1 calc R
C47 C 0.0275(3) 0.3725(2) 0.5063(3) 0.0545(10) Uani 1 1 d .
H47A H 0.1175 0.3477 0.5052 0.082 Uiso 1 1 calc R
H47B H -0.0455 0.3331 0.5031 0.082 Uiso 1 1 calc R
H47C H 0.0380 0.4017 0.5601 0.082 Uiso 1 1 calc R
C48 C -0.1546(3) 0.4641(2) 0.4288(3) 0.0625(11) Uani 1 1 d .
H48A H -0.1471 0.4927 0.4828 0.094 Uiso 1 1 calc R
H48B H -0.2279 0.4247 0.4236 0.094 Uiso 1 1 calc R
H48C H -0.1795 0.4994 0.3796 0.094 Uiso 1 1 calc R

loop_
_atom_site_aniso_label
_atom_site_aniso_U_11
_atom_site_aniso_U_22
_atom_site_aniso_U_33
_atom_site_aniso_U_23
_atom_site_aniso_U_13
_atom_site_aniso_U_12
P1 0.0240(3) 0.0268(4) 0.0253(3) 0.0004(3) 0.0057(2) 0.0015(3)
P2 0.0267(3) 0.0229(4) 0.0250(3) 0.0021(3) 0.0051(2) -0.0004(3)
N1 0.0223(8) 0.0230(12) 0.0233(11) -0.0006(9) 0.0056(7) -0.0023(8)
N2 0.0264(9) 0.0226(11) 0.0240(11) 0.0018(9) 0.0032(7) -0.0007(8)
Cl1 0.0553(4) 0.0311(4) 0.0308(4) 0.0083(3) 0.0128(3) 0.0085(3)
Cl2 0.0320(3) 0.0437(5) 0.0482(4) -0.0013(4) 0.0157(3) 0.0085(3)
C1 0.0223(10) 0.0193(13) 0.0215(12) 0.0000(10) 0.0053(8) 0.0011(9)
C2 0.0241(10) 0.0257(14) 0.0240(13) 0.0048(11) 0.0080(9) 0.0036(10)
C3 0.0413(14) 0.0347(17) 0.0238(14) -0.0016(12) 0.0128(11) 0.0022(12)
C4 0.0442(15) 0.0328(17) 0.0299(16) -0.0071(13) 0.0050(12) -0.0012(13)
C5 0.0344(13) 0.0275(16) 0.0312(15) -0.0008(12) 0.0056(11) -0.0052(11)
C6 0.0249(11) 0.0219(14) 0.0224(13) 0.0011(10) 0.0059(9) 0.0023(9)
C7 0.0286(11) 0.0356(16) 0.0292(14) 0.0048(13) 0.0129(9) 0.0009(12)
C8 0.0469(18) 0.053(2) 0.073(3) 0.031(2) 0.0129(17) -0.0011(16)
C9 0.0350(15) 0.053(2) 0.114(3) 0.026(2) 0.0357(18) 0.0052(15)
C10 0.0319(12) 0.0260(15) 0.0292(14) -0.0003(11) 0.0120(10) -0.0069(11)
C11 0.0320(14) 0.059(2) 0.0450(18) -0.0042(16) 0.0161(12) -0.0058(14)
C12 0.081(2) 0.0283(18) 0.043(2) 0.0049(14) 0.0299(17) -0.0045(16)
C13 0.0348(13) 0.0258(14) 0.0317(15) 0.0008(11) -0.0039(11) -0.0036(11)
C14 0.0500(17) 0.0313(16) 0.0345(17) -0.0011(13) -0.0021(12) -0.0005(13)
C15 0.079(2) 0.046(2) 0.047(2) -0.0159(18) -0.0070(18) -0.0120(19)
C16 0.103(3) 0.042(2) 0.068(3) -0.005(2) -0.015(2) -0.031(2)
C17 0.071(2) 0.050(2) 0.067(3) 0.0098(19) -0.0050(19) -0.0320(19)
C18 0.0400(15) 0.0381(18) 0.050(2) 0.0102(15) 0.0002(13) -0.0133(13)
C19 0.0440(14) 0.0389(18) 0.0294(15) -0.0077(13) 0.0061(11) 0.0077(13)
C20 0.068(2) 0.078(3) 0.052(2) -0.019(2) 0.0113(18) 0.026(2)
C21 0.0501(18) 0.069(2) 0.0342(18) 0.0083(16) 0.0042(14) 0.0112(17)
C22 0.0416(16) 0.054(2) 0.050(2) 0.0184(17) 0.0089(14) -0.0160(15)
C23 0.073(3) 0.079(3) 0.071(3) 0.032(2) 0.010(2) 0.000(2)
C24 0.063(2) 0.108(4) 0.087(3) 0.022(3) 0.028(2) 0.005(2)
P3 0.0279(3) 0.0252(4) 0.0270(4) 0.0017(3) 0.0068(2) 0.0018(3)
P4 0.0250(3) 0.0280(4) 0.0266(4) 0.0011(3) 0.0058(2) 0.0034(3)
N3 0.0279(9) 0.0233(12) 0.0264(11) -0.0011(9) 0.0067(8) -0.0016(9)
N4 0.0225(8) 0.0230(12) 0.0218(10) 0.0001(9) 0.0061(7) -0.0002(8)
Cl3 0.0302(3) 0.0523(5) 0.0545(5) -0.0066(4) 0.0172(3) 0.0086(3)
Cl4 0.0588(4) 0.0310(4) 0.0326(4) 0.0089(3) 0.0123(3) 0.0080(3)
C25 0.0296(12) 0.0275(14) 0.0312(14) -0.0012(11) 0.0046(10) -0.0036(11)
C26 0.0350(13) 0.0322(16) 0.0308(15) -0.0028(12) 0.0061(11) -0.0012(12)
C27 0.064(2) 0.052(2) 0.0376(18) -0.0104(15) 0.0129(15) -0.0173(17)
C28 0.093(3) 0.059(2) 0.056(2) -0.024(2) 0.021(2) -0.041(2)
C29 0.071(2) 0.050(2) 0.058(2) -0.0032(18) 0.0190(18) -0.0320(19)
C30 0.0394(14) 0.0360(17) 0.0389(17) 0.0024(13) 0.0110(12) -0.0075(12)
C31 0.0404(13) 0.0342(16) 0.0286(14) 0.0016(12) 0.0129(11) 0.0001(12)
C32 0.0586(19) 0.048(2) 0.0385(19) 0.0056(15) 0.0117(14) 0.0094(16)
C33 0.0475(16) 0.0447(19) 0.0460(18) -0.0061(14) 0.0226(14) 0.0038(14)
C34 0.0451(16) 0.0396(18) 0.0497(19) 0.0064(15) 0.0202(14) -0.0082(13)
C35 0.067(3) 0.185(6) 0.086(3) 0.052(4) 0.044(2) 0.050(3)
C36 0.096(3) 0.077(3) 0.050(2) 0.021(2) 0.017(2) 0.021(2)
C37 0.0230(10) 0.0248(14) 0.0234(13) 0.0005(11) 0.0067(9) 0.0012(10)
C38 0.0283(11) 0.0240(15) 0.0297(14) 0.0044(11) 0.0091(10) 0.0012(10)
C39 0.0381(14) 0.0268(16) 0.0411(18) -0.0035(13) 0.0084(12) -0.0063(12)
C40 0.0512(17) 0.0391(19) 0.0300(17) -0.0143(14) 0.0072(13) -0.0008(14)
C41 0.0400(14) 0.0400(18) 0.0289(16) -0.0004(13) 0.0134(11) 0.0040(13)
C42 0.0260(11) 0.0284(15) 0.0246(14) 0.0020(11) 0.0068(9) 0.0046(10)
C43 0.0316(12) 0.0317(16) 0.0316(15) 0.0018(12) 0.0136(10) -0.0050(11)
C44 0.0341(14) 0.073(3) 0.050(2) -0.0036(18) 0.0179(13) -0.0127(15)
C45 0.079(2) 0.0358(19) 0.050(2) 0.0100(16) 0.0294(18) -0.0074(17)
C46 0.0313(12) 0.0373(16) 0.0308(14) 0.0036(13) 0.0145(10) 0.0000(12)
C47 0.0441(17) 0.049(2) 0.070(3) 0.0312(19) 0.0130(16) 0.0047(15)
C48 0.0341(15) 0.055(2) 0.104(3) 0.033(2) 0.0267(17) 0.0122(15)

loop_
_atom_type_symbol
_atom_type_description
_atom_type_scat_dispersion_real
_atom_type_scat_dispersion_imag
_atom_type_scat_source
C C 0.0033 0.0016 'International Tables Vol C Tables 4.2.6.8 and 6.1.1.4'
H H 0.0000 0.0000 'International Tables Vol C Tables 4.2.6.8 and 6.1.1.4'
N N 0.0061 0.0033 'International Tables Vol C Tables 4.2.6.8 and 6.1.1.4'
P P 0.1023 0.0942 'International Tables Vol C Tables 4.2.6.8 and 6.1.1.4'
Cl Cl 0.1484 0.1585 'International Tables Vol C Tables 4.2.6.8 and 6.1.1.4'

loop_
_geom_angle_atom_site_label_1
_geom_angle_atom_site_label_2
_geom_angle_atom_site_label_3
_geom_angle
N2 P1 N1 81.39(10)
N2 P1 Cl1 106.06(8)
N1 P1 Cl1 103.29(7)
N2 P1 P2 41.04(7)
N1 P1 P2 41.16(8)
Cl1 P1 P2 115.83(3)
N2 P2 N1 81.38(11)
N2 P2 Cl2 103.67(7)
N1 P2 Cl2 105.63(7)
N2 P2 P1 41.08(8)
N1 P2 P1 41.10(7)
Cl2 P2 P1 115.79(4)
C1 N1 P1 128.35(16)
C1 N1 P2 128.52(17)
P1 N1 P2 97.74(11)
C13 N2 P2 127.86(18)
C13 N2 P1 129.29(16)
P2 N2 P1 97.88(11)
C6 C1 C2 121.7(2)
C6 C1 N1 118.7(2)
C2 C1 N1 119.6(2)
C3 C2 C1 117.8(2)
C3 C2 C7 119.8(2)
C1 C2 C7 122.3(2)
C4 C3 C2 121.0(2)
C4 C3 H3 119.5
C2 C3 H3 119.5
C3 C4 C5 120.8(3)
C3 C4 H4 119.6
C5 C4 H4 119.6
C4 C5 C6 120.9(3)
C4 C5 H5 119.5
C6 C5 H5 119.5
C5 C6 C1 117.8(2)
C5 C6 C10 119.2(2)
C1 C6 C10 123.0(2)
C8 C7 C2 112.0(2)
C8 C7 C9 110.5(3)
C2 C7 C9 112.4(3)
C8 C7 H7 107.2
C2 C7 H7 107.2
C9 C7 H7 107.2
C7 C8 H8A 109.5
C7 C8 H8B 109.5
H8A C8 H8B 109.5
C7 C8 H8C 109.5
H8A C8 H8C 109.5
H8B C8 H8C 109.5
C7 C9 H9A 109.5
C7 C9 H9B 109.5
H9A C9 H9B 109.5
C7 C9 H9C 109.5
H9A C9 H9C 109.5
H9B C9 H9C 109.5
C6 C10 C12 111.0(2)
C6 C10 C11 112.0(2)
C12 C10 C11 110.9(2)
C6 C10 H10 107.6
C12 C10 H10 107.6
C11 C10 H10 107.6
C10 C11 H11A 109.5
C10 C11 H11B 109.5
H11A C11 H11B 109.5
C10 C11 H11C 109.5
H11A C11 H11C 109.5
H11B C11 H11C 109.5
C10 C12 H12A 109.5
C10 C12 H12B 109.5
H12A C12 H12B 109.5
C10 C12 H12C 109.5
H12A C12 H12C 109.5
H12B C12 H12C 109.5
C14 C13 C18 122.8(3)
C14 C13 N2 118.2(2)
C18 C13 N2 119.0(3)
C15 C14 C13 116.9(3)
C15 C14 C19 119.9(3)
C13 C14 C19 123.2(3)
C16 C15 C14 121.3(4)
C16 C15 H15 119.4
C14 C15 H15 119.4
C15 C16 C17 121.3(3)
C15 C16 H16 119.3
C17 C16 H16 119.3
C16 C17 C18 120.4(3)
C16 C17 H17 119.8
C18 C17 H17 119.8
C17 C18 C13 117.3(3)
C17 C18 C22 118.6(3)
C13 C18 C22 124.1(3)
C14 C19 C20 112.2(3)
C14 C19 C21 111.2(2)
C20 C19 C21 110.4(3)
C14 C19 H19 107.6
C20 C19 H19 107.6
C21 C19 H19 107.6
C19 C20 H20A 109.5
C19 C20 H20B 109.5
H20A C20 H20B 109.5
C19 C20 H20C 109.5
H20A C20 H20C 109.5
H20B C20 H20C 109.5
C19 C21 H21A 109.5
C19 C21 H21B 109.5
H21A C21 H21B 109.5
C19 C21 H21C 109.5
H21A C21 H21C 109.5
H21B C21 H21C 109.5
C18 C22 C24 112.2(3)
C18 C22 C23 112.1(3)
C24 C22 C23 111.4(3)
C18 C22 H22 106.9
C24 C22 H22 106.9
C23 C22 H22 106.9
C22 C23 H23A 109.5
C22 C23 H23B 109.5
H23A C23 H23B 109.5
C22 C23 H23C 109.5
H23A C23 H23C 109.5
H23B C23 H23C 109.5
C22 C24 H24A 109.5
C22 C24 H24B 109.5
H24A C24 H24B 109.5
C22 C24 H24C 109.5
H24A C24 H24C 109.5
H24B C24 H24C 109.5
N4 P3 N3 81.52(11)
N4 P3 Cl3 105.81(7)
N3 P3 Cl3 103.60(7)
N4 P3 P4 41.01(7)
N3 P3 P4 41.17(8)
Cl3 P3 P4 115.28(4)
N4 P4 N3 81.25(10)
N4 P4 Cl4 102.68(8)
N3 P4 Cl4 106.63(8)
N4 P4 P3 40.89(8)
N3 P4 P3 41.01(7)
Cl4 P4 P3 115.13(3)
C25 N3 P3 127.09(18)
C25 N3 P4 131.80(16)
P3 N3 P4 97.81(11)
C37 N4 P3 129.76(17)
C37 N4 P4 127.82(16)
P3 N4 P4 98.10(11)
C30 C25 C26 122.2(3)
C30 C25 N3 119.3(2)
C26 C25 N3 118.4(2)
C27 C26 C25 118.3(3)
C27 C26 C31 118.8(3)
C25 C26 C31 122.9(2)
C28 C27 C26 120.9(3)
C28 C27 H27 119.5
C26 C27 H27 119.5
C27 C28 C29 120.4(3)
C27 C28 H28 119.8
C29 C28 H28 119.8
C28 C29 C30 121.7(3)
C28 C29 H29 119.2
C30 C29 H29 119.2
C25 C30 C29 116.4(3)
C25 C30 C34 123.5(3)
C29 C30 C34 120.1(3)
C26 C31 C33 112.4(3)
C26 C31 C32 110.2(2)
C33 C31 C32 110.8(2)
C26 C31 H31 107.8
C33 C31 H31 107.8
C32 C31 H31 107.8
C31 C32 H32A 109.5
C31 C32 H32B 109.5
H32A C32 H32B 109.5
C31 C32 H32C 109.5
H32A C32 H32C 109.5
H32B C32 H32C 109.5
C31 C33 H33A 109.5
C31 C33 H33B 109.5
H33A C33 H33B 109.5
C31 C33 H33C 109.5
H33A C33 H33C 109.5
H33B C33 H33C 109.5
C36 C34 C30 112.4(3)
C36 C34 C35 109.4(3)
C30 C34 C35 112.4(3)
C36 C34 H34 107.5
C30 C34 H34 107.5
C35 C34 H34 107.5
C34 C35 H35A 109.5
C34 C35 H35B 109.5
H35A C35 H35B 109.5
C34 C35 H35C 109.5
H35A C35 H35C 109.5
H35B C35 H35C 109.5
C34 C36 H36A 109.5
C34 C36 H36B 109.5
H36A C36 H36B 109.5
C34 C36 H36C 109.5
H36A C36 H36C 109.5
H36B C36 H36C 109.5
C38 C37 C42 121.9(2)
C38 C37 N4 118.7(2)
C42 C37 N4 119.4(2)
C39 C38 C37 117.4(2)
C39 C38 C43 120.1(2)
C37 C38 C43 122.5(2)
C40 C39 C38 122.0(3)
C40 C39 H39 119.0
C38 C39 H39 119.0
C39 C40 C41 120.0(3)
C39 C40 H40 120.0
C41 C40 H40 120.0
C40 C41 C42 121.0(3)
C40 C41 H41 119.5
C42 C41 H41 119.5
C41 C42 C37 117.7(2)
C41 C42 C46 119.6(2)
C37 C42 C46 122.7(2)
C38 C43 C44 111.2(2)
C38 C43 C45 110.8(2)
C44 C43 C45 110.4(3)
C38 C43 H43 108.1
C44 C43 H43 108.1
C45 C43 H43 108.1
C43 C44 H44A 109.5
C43 C44 H44B 109.5
H44A C44 H44B 109.5
C43 C44 H44C 109.5
H44A C44 H44C 109.5
H44B C44 H44C 109.5
C43 C45 H45A 109.5
C43 C45 H45B 109.5
H45A C45 H45B 109.5
C43 C45 H45C 109.5
H45A C45 H45C 109.5
H45B C45 H45C 109.5
C48 C46 C42 112.6(3)
C48 C46 C47 110.5(2)
C42 C46 C47 111.8(2)
C48 C46 H46 107.2
C42 C46 H46 107.2
C47 C46 H46 107.2
C46 C47 H47A 109.5
C46 C47 H47B 109.5
H47A C47 H47B 109.5
C46 C47 H47C 109.5
H47A C47 H47C 109.5
H47B C47 H47C 109.5
C46 C48 H48A 109.5
C46 C48 H48B 109.5
H48A C48 H48B 109.5
C46 C48 H48C 109.5
H48A C48 H48C 109.5
H48B C48 H48C 109.5

loop_
_geom_bond_atom_site_label_1
_geom_bond_atom_site_label_2
_geom_bond_distance
P1 N2 1.707(2)
P1 N1 1.707(2)
P1 Cl1 2.0939(9)
P1 P2 2.5724(9)
P2 N2 1.705(2)
P2 N1 1.709(2)
P2 Cl2 2.0983(8)
N1 C1 1.435(3)
N2 C13 1.439(3)
C1 C6 1.399(3)
C1 C2 1.414(3)
C2 C3 1.389(4)
C2 C7 1.519(3)
C3 C4 1.372(4)
C3 H3 0.9500
C4 C5 1.379(4)
C4 H4 0.9500
C5 C6 1.394(4)
C5 H5 0.9500
C6 C10 1.518(3)
C7 C8 1.504(4)
C7 C9 1.525(4)
C7 H7 1.0000
C8 H8A 0.9800
C8 H8B 0.9800
C8 H8C 0.9800
C9 H9A 0.9800
C9 H9B 0.9800
C9 H9C 0.9800
C10 C12 1.526(4)
C10 C11 1.529(4)
C10 H10 1.0000
C11 H11A 0.9800
C11 H11B 0.9800
C11 H11C 0.9800
C12 H12A 0.9800
C12 H12B 0.9800
C12 H12C 0.9800
C13 C14 1.399(4)
C13 C18 1.415(4)
C14 C15 1.396(4)
C14 C19 1.505(4)
C15 C16 1.370(6)
C15 H15 0.9500
C16 C17 1.380(6)
C16 H16 0.9500
C17 C18 1.394(5)
C17 H17 0.9500
C18 C22 1.497(5)
C19 C20 1.516(4)
C19 C21 1.527(4)
C19 H19 1.0000
C20 H20A 0.9800
C20 H20B 0.9800
C20 H20C 0.9800
C21 H21A 0.9800
C21 H21B 0.9800
C21 H21C 0.9800
C22 C24 1.530(5)
C22 C23 1.536(5)
C22 H22 1.0000
C23 H23A 0.9800
C23 H23B 0.9800
C23 H23C 0.9800
C24 H24A 0.9800
C24 H24B 0.9800
C24 H24C 0.9800
P3 N4 1.701(2)
P3 N3 1.704(2)
P3 Cl3 2.0987(8)
P3 P4 2.5724(9)
P4 N4 1.705(2)
P4 N3 1.709(2)
P4 Cl4 2.0972(10)
N3 C25 1.443(3)
N4 C37 1.436(3)
C25 C30 1.406(4)
C25 C26 1.407(4)
C26 C27 1.389(4)
C26 C31 1.516(4)
C27 C28 1.372(5)
C27 H27 0.9500
C28 C29 1.381(5)
C28 H28 0.9500
C29 C30 1.408(4)
C29 H29 0.9500
C30 C34 1.512(4)
C31 C33 1.530(4)
C31 C32 1.538(4)
C31 H31 1.0000
C32 H32A 0.9800
C32 H32B 0.9800
C32 H32C 0.9800
C33 H33A 0.9800
C33 H33B 0.9800
C33 H33C 0.9800
C34 C36 1.510(5)
C34 C35 1.513(5)
C34 H34 1.0000
C35 H35A 0.9800
C35 H35B 0.9800
C35 H35C 0.9800
C36 H36A 0.9800
C36 H36B 0.9800
C36 H36C 0.9800
C37 C38 1.406(3)
C37 C42 1.410(3)
C38 C39 1.385(4)
C38 C43 1.521(3)
C39 C40 1.373(4)
C39 H39 0.9500
C40 C41 1.383(4)
C40 H40 0.9500
C41 C42 1.392(4)
C41 H41 0.9500
C42 C46 1.511(4)
C43 C44 1.527(4)
C43 C45 1.531(4)
C43 H43 1.0000
C44 H44A 0.9800
C44 H44B 0.9800
C44 H44C 0.9800
C45 H45A 0.9800
C45 H45B 0.9800
C45 H45C 0.9800
C46 C48 1.508(4)
C46 C47 1.518(4)
C46 H46 1.0000
C47 H47A 0.9800
C47 H47B 0.9800
C47 H47C 0.9800
C48 H48A 0.9800
C48 H48B 0.9800
C48 H48C 0.9800

loop_
_geom_torsion_atom_site_label_1
_geom_torsion_atom_site_label_2
_geom_torsion_atom_site_label_3
_geom_torsion_atom_site_label_4
_geom_torsion
N1 P1 P2 N2 165.43(14)
Cl1 P1 P2 N2 84.96(11)
N2 P1 P2 N1 -165.43(14)
Cl1 P1 P2 N1 -80.47(10)
N2 P1 P2 Cl2 -81.10(11)
N1 P1 P2 Cl2 84.34(10)
Cl1 P1 P2 Cl2 3.87(6)
N2 P1 N1 C1 165.0(2)
Cl1 P1 N1 C1 -90.4(2)
P2 P1 N1 C1 155.4(2)
N2 P1 N1 P2 9.61(9)
Cl1 P1 N1 P2 114.20(8)
N2 P2 N1 C1 -164.94(19)
Cl2 P2 N1 C1 93.18(18)
P1 P2 N1 C1 -155.3(2)
N2 P2 N1 P1 -9.62(9)
Cl2 P2 N1 P1 -111.50(7)
N1 P2 N2 C13 166.1(2)
Cl2 P2 N2 C13 -89.8(2)
P1 P2 N2 C13 156.5(3)
N1 P2 N2 P1 9.63(9)
Cl2 P2 N2 P1 113.73(8)
N1 P1 N2 C13 -165.7(2)
Cl1 P1 N2 C13 92.9(2)
P2 P1 N2 C13 -156.0(3)
N1 P1 N2 P2 -9.64(9)
Cl1 P1 N2 P2 -111.08(8)
P1 N1 C1 C6 108.5(2)
P2 N1 C1 C6 -103.4(2)
P1 N1 C1 C2 -71.7(3)
P2 N1 C1 C2 76.4(3)
C6 C1 C2 C3 0.5(4)
N1 C1 C2 C3 -179.3(2)
C6 C1 C2 C7 178.1(2)
N1 C1 C2 C7 -1.6(4)
C1 C2 C3 C4 0.4(4)
C7 C2 C3 C4 -177.3(2)
C2 C3 C4 C5 -0.9(4)
C3 C4 C5 C6 0.5(4)
C4 C5 C6 C1 0.4(4)
C4 C5 C6 C10 -179.5(3)
C2 C1 C6 C5 -0.9(4)
N1 C1 C6 C5 178.9(2)
C2 C1 C6 C10 179.0(2)
N1 C1 C6 C10 -1.2(4)
C3 C2 C7 C8 67.0(3)
C1 C2 C7 C8 -110.6(3)
C3 C2 C7 C9 -58.2(4)
C1 C2 C7 C9 124.2(3)
C5 C6 C10 C12 62.6(3)
C1 C6 C10 C12 -117.3(3)
C5 C6 C10 C11 -62.0(3)
C1 C6 C10 C11 118.1(3)
P2 N2 C13 C14 114.8(3)
P1 N2 C13 C14 -95.8(3)
P2 N2 C13 C18 -65.6(3)
P1 N2 C13 C18 83.7(3)
C18 C13 C14 C15 -0.6(4)
N2 C13 C14 C15 179.0(3)
C18 C13 C14 C19 -179.7(3)
N2 C13 C14 C19 -0.2(4)
C13 C14 C15 C16 -0.3(5)
C19 C14 C15 C16 178.9(4)
C14 C15 C16 C17 0.6(7)
C15 C16 C17 C18 0.1(7)
C16 C17 C18 C13 -1.0(5)
C16 C17 C18 C22 178.8(4)
C14 C13 C18 C17 1.2(5)
N2 C13 C18 C17 -178.3(3)
C14 C13 C18 C22 -178.5(3)
N2 C13 C18 C22 1.9(4)
C15 C14 C19 C20 61.6(4)
C13 C14 C19 C20 -119.3(3)
C15 C14 C19 C21 -62.6(4)
C13 C14 C19 C21 116.5(3)
C17 C18 C22 C24 64.5(4)
C13 C18 C22 C24 -115.8(4)
C17 C18 C22 C23 -61.7(4)
C13 C18 C22 C23 118.0(3)
N3 P3 P4 N4 -166.83(14)
Cl3 P3 P4 N4 -85.17(10)
N4 P3 P4 N3 166.83(14)
Cl3 P3 P4 N3 81.66(11)
N4 P3 P4 Cl4 80.14(10)
N3 P3 P4 Cl4 -86.69(11)
Cl3 P3 P4 Cl4 -5.03(6)
N4 P3 N3 C25 -170.0(2)
Cl3 P3 N3 C25 85.7(2)
P4 P3 N3 C25 -161.3(2)
N4 P3 N3 P4 -8.69(9)
Cl3 P3 N3 P4 -113.01(8)
N4 P4 N3 C25 168.6(2)
Cl4 P4 N3 C25 -90.7(2)
P3 P4 N3 C25 159.9(3)
N4 P4 N3 P3 8.68(10)
Cl4 P4 N3 P3 109.39(8)
N3 P3 N4 C37 166.3(2)
Cl3 P3 N4 C37 -91.92(18)
P4 P3 N4 C37 157.5(2)
N3 P3 N4 P4 8.72(9)
Cl3 P3 N4 P4 110.54(7)
N3 P4 N4 C37 -166.9(2)
Cl4 P4 N4 C37 87.93(19)
P3 P4 N4 C37 -158.2(2)
N3 P4 N4 P3 -8.70(10)
Cl4 P4 N4 P3 -113.90(8)
P3 N3 C25 C30 67.6(3)
P4 N3 C25 C30 -87.2(3)
P3 N3 C25 C26 -110.7(3)
P4 N3 C25 C26 94.5(3)
C30 C25 C26 C27 -0.5(4)
N3 C25 C26 C27 177.7(3)
C30 C25 C26 C31 178.1(3)
N3 C25 C26 C31 -3.6(4)
C25 C26 C27 C28 -0.7(5)
C31 C26 C27 C28 -179.5(3)
C26 C27 C28 C29 1.6(6)
C27 C28 C29 C30 -1.1(7)
C26 C25 C30 C29 1.0(4)
N3 C25 C30 C29 -177.3(3)
C26 C25 C30 C34 -178.1(3)
N3 C25 C30 C34 3.7(4)
C28 C29 C30 C25 -0.1(5)
C28 C29 C30 C34 178.9(4)
C27 C26 C31 C33 -57.1(4)
C25 C26 C31 C33 124.2(3)
C27 C26 C31 C32 67.0(3)
C25 C26 C31 C32 -111.7(3)
C25 C30 C34 C36 -117.6(4)
C29 C30 C34 C36 63.4(4)
C25 C30 C34 C35 118.5(4)
C29 C30 C34 C35 -60.5(5)
P3 N4 C37 C38 101.2(3)
P4 N4 C37 C38 -107.4(2)
P3 N4 C37 C42 -78.9(3)
P4 N4 C37 C42 72.5(3)
C42 C37 C38 C39 1.4(4)
N4 C37 C38 C39 -178.7(2)
C42 C37 C38 C43 -178.3(2)
N4 C37 C38 C43 1.7(4)
C37 C38 C39 C40 -1.8(4)
C43 C38 C39 C40 177.8(3)
C38 C39 C40 C41 1.3(5)
C39 C40 C41 C42 -0.2(5)
C40 C41 C42 C37 -0.2(4)
C40 C41 C42 C46 178.4(3)
C38 C37 C42 C41 -0.4(4)
N4 C37 C42 C41 179.7(2)
C38 C37 C42 C46 -179.0(2)
N4 C37 C42 C46 1.1(4)
C39 C38 C43 C44 62.5(4)
C37 C38 C43 C44 -117.9(3)
C39 C38 C43 C45 -60.8(3)
C37 C38 C43 C45 118.9(3)
C41 C42 C46 C48 65.4(4)
C37 C42 C46 C48 -116.0(3)
C41 C42 C46 C47 -59.7(4)
C37 C42 C46 C47 118.8(3)
